data_1550994
loop_
_publ_author_name
'Liu, Yizhu'
'Varava, Paul'
'Fabrizio, Alberto'
'Eymann, L\'eonard Y. M.'
'Tskhovrebov, Alexander G.'
'Planes, Oph\'elie Marie'
'Solari, Euro'
'Fadaei-Tirani, Farzaneh'
'Scopelliti, Rosario'
'Sienkiewicz, Andrzej'
'Corminboeuf, Cl\'emence'
'Severin, Kay'

_publ_section_title
;
 Synthesis of aminyl biradicals by base-induced Csp3--Csp3 coupling of
 cationic azo dyes
;
_journal_name_full 'Chemical Science'
_journal_paper_doi 10.1039/C9SC01502G
_journal_year 2019
_chemical_formula_moiety 'C98 H144 K2 N10 O10'
_chemical_formula_sum 'C98 H144 K2 N10 O10'
_chemical_formula_weight 1700.42
_space_group_crystal_system triclinic
_space_group_IT_number 2
_space_group_name_Hall '-P 1'
_space_group_name_H-M_alt 'P -1'
_symmetry_space_group_name_Hall '-P 1'
_symmetry_space_group_name_H-M 'P -1'
_atom_sites_solution_hydrogens geom
_atom_sites_solution_primary dual
_atom_sites_solution_secondary difmap
_audit_creation_method SHELXL-2018/3
_audit_update_record
;
2019-03-18 deposited with the CCDC.    2019-05-03 downloaded from the CCDC.
;
_cell_angle_alpha 83.132(7)
_cell_angle_beta 89.742(7)
_cell_angle_gamma 66.134(9)
_cell_formula_units_Z 1
_cell_length_a 12.4584(12)
_cell_length_b 13.8311(12)
_cell_length_c 16.8496(14)
_cell_measurement_reflns_used 2659
_cell_measurement_temperature 140.01(10)
_cell_measurement_theta_max 68.0830
_cell_measurement_theta_min 3.5210
_cell_volume 2633.0(4)
_computing_cell_refinement 'CrysAlisPro 1.171.39.46 (Rigaku OD, 2018)'
_computing_data_collection 'CrysAlisPro 1.171.39.46 (Rigaku OD, 2018)'
_computing_data_reduction 'CrysAlisPro 1.171.39.46 (Rigaku OD, 2018)'
_computing_molecular_graphics 'Mercury 4.0.0 (CCDC, 2018)'
_computing_publication_material 'CIFTab (Sheldrick, 2015)'
_computing_structure_refinement 'SHELXL-2018/3 (Sheldrick, 2018)'
_computing_structure_solution 'SHELXT (Sheldrick, 2015)'
_diffrn_ambient_environment N~2~
_diffrn_ambient_temperature 140.01(10)
_diffrn_detector 'CCD plate'
_diffrn_detector_area_resol_mean 5.2817
_diffrn_detector_type AtlasS2
_diffrn_measured_fraction_theta_full 0.997
_diffrn_measured_fraction_theta_max 0.964
_diffrn_measurement_details
;
List of Runs (angles in degrees, time in seconds):

  # Type    Start    End  Width  t~exp~   \w     \q     \k     \f   Frames
#--------------------------------------------------------------------------
  1  \w    -15.00  34.00   1.00   10.00    --  -40.91  77.00-120.00   49
  2  \w   -104.00 -16.00   1.00   10.00    --  -40.91 -38.00 150.00   88
  3  \w    -65.00  33.00   1.00   10.00    --  -40.91  38.00 -30.00   98
  4  \w    -91.00  -3.00   1.00   10.00    --  -40.91 125.00 -30.00   88
  5  \w    -44.00  -4.00   1.00   10.00    --  -40.91 125.00  60.00   40
  6  \w     13.00  55.00   1.00   10.00    --   40.91  77.00 120.00   42
  7  \w     87.00 122.00   1.00   10.00    --   40.91-171.00 -79.00   35
  8  \w     64.00 131.00   1.00   40.00    --  111.85 -30.00  90.00   67
  9  \w     44.00 132.00   1.00   40.00    --  111.85 -61.00   0.00   88
 10  \w     36.00 140.00   1.00   40.00    --  111.85 -30.00 -90.00  104
 11  \w     87.00 175.00   1.00   40.00    --  111.85  45.00  90.00   88
 12  \w     89.00 130.00   1.00   40.00    --  111.85  30.00 -90.00   41
 13  \w     87.00 165.00   1.00   40.00    --  111.85  45.00 150.00   78
 14  \w     45.00 118.00   1.00   40.00    --  111.85-125.00 -90.00   73
 15  \w     41.00 105.00   1.00   40.00    --  111.85-125.00 -30.00   64
 16  \w     86.00 118.00   1.00   40.00    --  111.85-125.00  90.00   32
 17  \w     82.00 109.00   1.00   40.00    --  111.85-125.00-180.00   27
 18  \w     45.00 106.00   1.00   40.00    --  111.85 -94.00 -30.00   61
 19  \w     34.00  64.00   1.00   40.00    --  111.85 -94.00 -90.00   30
 20  \w     79.00 141.00   1.00   40.00    --  111.85 -77.00  60.00   62
;
_diffrn_measurement_device 'four-circle diffractometer'
_diffrn_measurement_device_type 'SuperNova, Dual, Cu at home/near, AtlasS2'
_diffrn_measurement_method '\w scans'
_diffrn_radiation_monochromator mirror
_diffrn_radiation_probe x-ray
_diffrn_radiation_type 'Cu K\a'
_diffrn_radiation_wavelength 1.54184
_diffrn_reflns_av_R_equivalents 0.0633
_diffrn_reflns_av_unetI/netI 0.1191
_diffrn_reflns_Laue_measured_fraction_full 0.997
_diffrn_reflns_Laue_measured_fraction_max 0.964
_diffrn_reflns_limit_h_max 15
_diffrn_reflns_limit_h_min -14
_diffrn_reflns_limit_k_max 16
_diffrn_reflns_limit_k_min -17
_diffrn_reflns_limit_l_max 21
_diffrn_reflns_limit_l_min -18
_diffrn_reflns_number 18769
_diffrn_reflns_point_group_measured_fraction_full 0.997
_diffrn_reflns_point_group_measured_fraction_max 0.964
_diffrn_reflns_theta_full 67.684
_diffrn_reflns_theta_max 76.009
_diffrn_reflns_theta_min 2.644
_diffrn_source 'micro-focus sealed X-ray tube'
_diffrn_source_type 'SuperNova (Cu) X-ray Source'
_exptl_absorpt_coefficient_mu 1.233
_exptl_absorpt_correction_T_max 1.000
_exptl_absorpt_correction_T_min 0.512
_exptl_absorpt_correction_type gaussian
_exptl_absorpt_process_details
;
CrysAlisPro 1.171.39.46 (Rigaku Oxford Diffraction, 2018)
Numerical absorption correction based on gaussian integration over
a multifaceted crystal model.
Empirical absorption correction using spherical harmonics,
 implemented in SCALE3 ABSPACK scaling algorithm.
;
_exptl_crystal_colour 'clear intense red'
_exptl_crystal_density_diffrn 1.072
_exptl_crystal_description plate
_exptl_crystal_F_000 920
_exptl_crystal_size_max 0.602
_exptl_crystal_size_mid 0.238
_exptl_crystal_size_min 0.185
_refine_diff_density_max 0.616
_refine_diff_density_min -0.449
_refine_diff_density_rms 0.069
_refine_ls_extinction_method none
_refine_ls_goodness_of_fit_ref 0.979
_refine_ls_hydrogen_treatment constr
_refine_ls_matrix_type full
_refine_ls_number_parameters 706
_refine_ls_number_reflns 10601
_refine_ls_number_restraints 1361
_refine_ls_restrained_S_all 0.938
_refine_ls_R_factor_all 0.1591
_refine_ls_R_factor_gt 0.0951
_refine_ls_shift/su_max 0.001
_refine_ls_shift/su_mean 0.000
_refine_ls_structure_factor_coef Fsqd
_refine_ls_weighting_details 'w=1/[\s^2^(Fo^2^)+(0.1551P)^2^] where P=(Fo^2^+2Fc^2^)/3'
_refine_ls_weighting_scheme calc
_refine_ls_wR_factor_gt 0.2621
_refine_ls_wR_factor_ref 0.3248
_reflns_Friedel_coverage 0.000
_reflns_number_gt 5116
_reflns_number_total 10601
_reflns_threshold_expression 'I > 2\s(I)'
_cod_data_source_file c9sc01502g2.cif
_cod_data_source_block yzl797
_cod_database_code 1550994
_shelx_shelxl_version_number 2018/3
_shelx_space_group_comment
;
The symmetry employed for this shelxl refinement is uniquely defined
by the following loop, which should always be used as a source of
symmetry information in preference to the above space-group names.
They are only intended as comments.
;
_shelx_estimated_absorpt_t_min 0.524
_shelx_estimated_absorpt_t_max 0.804

loop_
_space_group_symop_operation_xyz
'x, y, z'
'-x, -y, -z'

loop_
_atom_site_label
_atom_site_type_symbol
_atom_site_fract_x
_atom_site_fract_y
_atom_site_fract_z
_atom_site_U_iso_or_equiv
_atom_site_adp_type
_atom_site_occupancy
_atom_site_site_symmetry_order
_atom_site_calc_flag
_atom_site_refinement_flags_posn
_atom_site_refinement_flags_adp
_atom_site_refinement_flags_occupancy
_atom_site_disorder_assembly
_atom_site_disorder_group
K1 K 0.31680(10) 0.55648(8) 0.29194(6) 0.0559(3) Uani 1 1 d . . . . .
O1 O 0.2944(4) 0.5263(4) 0.1401(2) 0.0812(12) Uani 1 1 d . . . . .
O2 O 0.1716(4) 0.7630(3) 0.2987(3) 0.0760(11) Uani 1 1 d . . . . .
O3 O 0.331(3) 0.5358(18) 0.4512(14) 0.107(4) Uani 0.521(11) 1 d D U P A 1
O4 O 0.329(4) 0.529(2) 0.4593(15) 0.103(4) Uani 0.479(11) 1 d D U P A 2
O5 O 0.0985(14) 0.5456(10) 0.2874(8) 0.087(3) Uani 0.706(17) 1 d D U P A 1
O6 O 0.093(4) 0.568(2) 0.304(2) 0.084(4) Uani 0.294(17) 1 d D U P A 2
O7 O 0.368(2) 0.3491(15) 0.3310(16) 0.096(3) Uani 0.59(3) 1 d D U P A 2
O8 O 0.368(3) 0.332(2) 0.327(3) 0.097(4) Uani 0.41(3) 1 d D U P A 1
N1 N 0.5363(3) 0.7043(3) 0.2078(2) 0.0494(9) Uani 1 1 d . . . . .
N2 N 0.4753(4) 0.6440(3) 0.2358(3) 0.0570(10) Uani 1 1 d . . . . .
N3 N 0.5489(4) 0.5426(3) 0.2373(3) 0.0568(10) Uani 1 1 d . . . . .
N4 N 0.7325(4) 0.6675(3) 0.1571(2) 0.0499(9) Uani 1 1 d . . . . .
N5 N 0.7090(4) 0.7716(3) 0.1573(2) 0.0484(8) Uani 1 1 d . . . . .
C1 C 0.6544(4) 0.5358(3) 0.2105(3) 0.0496(10) Uani 1 1 d . . . . .
C2 C 0.6493(4) 0.6396(3) 0.1897(3) 0.0477(9) Uani 1 1 d . . . . .
C3 C 0.7521(5) 0.4331(3) 0.2061(3) 0.0554(11) Uani 1 1 d . . . . .
C4 C 0.7331(6) 0.3396(4) 0.2119(4) 0.0695(15) Uani 1 1 d . . . . .
H4 H 0.655867 0.343415 0.218778 0.083 Uiso 1 1 calc R U . . .
C5 C 0.8248(7) 0.2416(4) 0.2078(4) 0.0836(18) Uani 1 1 d . . . . .
H5 H 0.809900 0.179110 0.211723 0.100 Uiso 1 1 calc R U . . .
C6 C 0.9382(7) 0.2344(4) 0.1981(4) 0.0826(18) Uani 1 1 d . . . . .
H6 H 1.001308 0.167351 0.194940 0.099 Uiso 1 1 calc R U . . .
C7 C 0.9582(6) 0.3265(4) 0.1929(3) 0.0728(16) Uani 1 1 d . . . . .
H7 H 1.035805 0.322224 0.186832 0.087 Uiso 1 1 calc R U . . .
C8 C 0.8668(5) 0.4244(4) 0.1966(3) 0.0585(12) Uani 1 1 d . . . . .
H8 H 0.882161 0.486689 0.192529 0.070 Uiso 1 1 calc R U . . .
C9 C 0.4677(4) 0.8177(3) 0.1908(3) 0.0498(10) Uani 1 1 d . . . . .
C10 C 0.4275(4) 0.8612(3) 0.1124(3) 0.0521(10) Uani 1 1 d . . . . .
C11 C 0.3535(5) 0.9689(4) 0.0986(3) 0.0598(12) Uani 1 1 d . . . . .
H11 H 0.323528 1.000645 0.045717 0.072 Uiso 1 1 calc R U . . .
C12 C 0.3229(5) 1.0304(4) 0.1603(4) 0.0651(13) Uani 1 1 d . . . . .
H12 H 0.272839 1.104021 0.149371 0.078 Uiso 1 1 calc R U . . .
C13 C 0.3638(5) 0.9864(4) 0.2375(3) 0.0639(13) Uani 1 1 d . . . . .
H13 H 0.341840 1.029698 0.279567 0.077 Uiso 1 1 calc R U . . .
C14 C 0.4380(5) 0.8777(4) 0.2544(3) 0.0585(12) Uani 1 1 d . . . . .
C15 C 0.4610(5) 0.7956(4) 0.0434(3) 0.0566(11) Uani 1 1 d . . . . .
H15 H 0.519288 0.722658 0.065061 0.068 Uiso 1 1 calc R U . . .
C16 C 0.3545(6) 0.7836(5) 0.0076(4) 0.0781(16) Uani 1 1 d . . . . .
H16A H 0.321382 0.749392 0.049153 0.117 Uiso 1 1 calc R U . . .
H16B H 0.379360 0.739634 -0.036090 0.117 Uiso 1 1 calc R U . . .
H16C H 0.294808 0.854149 -0.013112 0.117 Uiso 1 1 calc R U . . .
C17 C 0.5197(6) 0.8411(5) -0.0215(4) 0.0747(16) Uani 1 1 d . . . . .
H17A H 0.463610 0.911812 -0.045290 0.112 Uiso 1 1 calc R U . . .
H17B H 0.544893 0.793664 -0.063084 0.112 Uiso 1 1 calc R U . . .
H17C H 0.588139 0.847061 0.002043 0.112 Uiso 1 1 calc R U . . .
C18 C 0.4823(6) 0.8274(4) 0.3399(3) 0.0699(14) Uani 1 1 d . . . . .
H18A H 0.492734 0.751647 0.340654 0.084 Uiso 0.430(17) 1 calc R U P B 2
H18 H 0.548568 0.756541 0.337021 0.084 Uiso 0.570(17) 1 calc R U P B 1
C19 C 0.5936(16) 0.8193(17) 0.3615(9) 0.084(6) Uani 0.430(17) 1 d . . P B 2
H19A H 0.645082 0.799274 0.316698 0.126 Uiso 0.430(17) 1 calc R U P B 2
H19B H 0.626252 0.764821 0.408008 0.126 Uiso 0.430(17) 1 calc R U P B 2
H19C H 0.587830 0.888133 0.375098 0.126 Uiso 0.430(17) 1 calc R U P B 2
C20 C 0.5356(14) 0.9013(13) 0.3816(7) 0.084(4) Uani 0.570(17) 1 d . . P B 1
H20A H 0.594782 0.912515 0.347667 0.126 Uiso 0.570(17) 1 calc R U P B 1
H20B H 0.572011 0.865120 0.434346 0.126 Uiso 0.570(17) 1 calc R U P B 1
H20C H 0.471937 0.970333 0.387502 0.126 Uiso 0.570(17) 1 calc R U P B 1
C21 C 0.3857(15) 0.8723(16) 0.4033(9) 0.079(5) Uani 0.430(17) 1 d . . P B 2
H21A H 0.379869 0.942585 0.413381 0.118 Uiso 0.430(17) 1 calc R U P B 2
H21B H 0.408073 0.823439 0.453367 0.118 Uiso 0.430(17) 1 calc R U P B 2
H21C H 0.309584 0.878772 0.382254 0.118 Uiso 0.430(17) 1 calc R U P B 2
C22 C 0.3965(13) 0.8093(13) 0.3846(7) 0.081(4) Uani 0.570(17) 1 d . . P B 1
H22A H 0.330981 0.877545 0.389726 0.121 Uiso 0.570(17) 1 calc R U P B 1
H22B H 0.430183 0.773003 0.437980 0.121 Uiso 0.570(17) 1 calc R U P B 1
H22C H 0.368005 0.764547 0.357766 0.121 Uiso 0.570(17) 1 calc R U P B 1
C23 C 0.7839(4) 0.8063(3) 0.1160(3) 0.0472(9) Uani 1 1 d . . . . .
C24 C 0.8605(4) 0.7585(3) 0.0539(3) 0.0514(10) Uani 1 1 d . . . . .
C25 C 0.9306(4) 0.8069(3) 0.0205(3) 0.0537(11) Uani 1 1 d . . . . .
H25 H 0.980224 0.774432 -0.020359 0.064 Uiso 1 1 calc R U . . .
C26 C 0.9342(4) 0.8995(3) 0.0420(3) 0.0554(11) Uani 1 1 d . . . . .
C27 C 0.8531(4) 0.9487(3) 0.1009(3) 0.0530(11) Uani 1 1 d . . . . .
H27 H 0.849525 1.013919 0.115899 0.064 Uiso 1 1 calc R U . . .
C28 C 0.7810(4) 0.9052(3) 0.1362(3) 0.0485(10) Uani 1 1 d . . . . .
C29 C 0.8649(5) 0.6606(4) 0.0209(3) 0.0628(13) Uani 1 1 d . . . . .
H29A H 0.905599 0.597706 0.060210 0.094 Uiso 1 1 calc R U . . .
H29B H 0.907248 0.652670 -0.028667 0.094 Uiso 1 1 calc R U . . .
H29C H 0.784712 0.667722 0.009841 0.094 Uiso 1 1 calc R U . . .
C30 C 1.0174(6) 0.9427(4) 0.0066(4) 0.0718(16) Uani 1 1 d . . . . .
H30A H 1.090123 0.911376 0.041447 0.086 Uiso 1 1 calc R U . . .
H30B H 1.038353 0.915776 -0.045718 0.086 Uiso 1 1 calc R U . . .
C31 C 0.6974(5) 0.9608(3) 0.1976(3) 0.0562(12) Uani 1 1 d . . . . .
H31A H 0.619103 0.964089 0.185085 0.084 Uiso 1 1 calc R U . . .
H31B H 0.693049 1.033273 0.196576 0.084 Uiso 1 1 calc R U . . .
H31C H 0.725648 0.921150 0.250865 0.084 Uiso 1 1 calc R U . . .
C32 C 0.1864(5) 0.5560(5) 0.0955(3) 0.0746(15) Uani 1 1 d . . . . .
H32A H 0.125736 0.621823 0.112105 0.089 Uiso 1 1 calc R U . . .
H32B H 0.157875 0.498553 0.104294 0.089 Uiso 1 1 calc R U . . .
C33 C 0.2107(5) 0.5744(5) 0.0094(3) 0.0672(13) Uani 1 1 d . . . . .
H33A H 0.198710 0.649416 -0.006681 0.081 Uiso 1 1 calc R U . . .
H33B H 0.160075 0.556080 -0.025695 0.081 Uiso 1 1 calc R U . . .
C34 C 0.3374(6) 0.5001(5) 0.0068(4) 0.0756(15) Uani 1 1 d . . . . .
H34A H 0.345296 0.428324 -0.002708 0.091 Uiso 1 1 calc R U . . .
H34B H 0.376485 0.527664 -0.035856 0.091 Uiso 1 1 calc R U . . .
C35 C 0.3884(6) 0.4968(6) 0.0873(4) 0.0820(18) Uani 1 1 d . . . . .
H35A H 0.447746 0.424204 0.105968 0.098 Uiso 1 1 calc R U . . .
H35B H 0.426970 0.547142 0.085157 0.098 Uiso 1 1 calc R U . . .
C36 C 0.1625(6) 0.8251(5) 0.2222(4) 0.0742(16) Uani 1 1 d . . . . .
H36A H 0.125481 0.801393 0.181140 0.089 Uiso 1 1 calc R U . . .
H36B H 0.241283 0.817764 0.205156 0.089 Uiso 1 1 calc R U . . .
C37 C 0.0873(6) 0.9394(4) 0.2335(5) 0.0871(19) Uani 1 1 d . . . . .
H37A H 0.135066 0.974661 0.253332 0.104 Uiso 1 1 calc R U . . .
H37B H 0.044058 0.980946 0.182983 0.104 Uiso 1 1 calc R U . . .
C38 C 0.0045(7) 0.9264(5) 0.2953(5) 0.092(2) Uani 1 1 d . . . . .
H38A H -0.061348 0.916255 0.270432 0.111 Uiso 1 1 calc R U . . .
H38B H -0.027467 0.988812 0.325180 0.111 Uiso 1 1 calc R U . . .
C39 C 0.0834(7) 0.8269(5) 0.3493(4) 0.0867(19) Uani 1 1 d . . . . .
H39A H 0.120734 0.845844 0.393223 0.104 Uiso 1 1 calc R U . . .
H39B H 0.037530 0.787500 0.372913 0.104 Uiso 1 1 calc R U . . .
C40 C 0.276(2) 0.6232(14) 0.4962(8) 0.119(4) Uani 0.521(11) 1 d D U P A 1
H40A H 0.189717 0.651346 0.488128 0.143 Uiso 0.521(11) 1 calc R U P A 1
H40B H 0.301225 0.681251 0.477876 0.143 Uiso 0.521(11) 1 calc R U P A 1
C41 C 0.311(2) 0.5852(12) 0.5823(8) 0.115(4) Uani 0.521(11) 1 d D U P A 1
H41A H 0.382439 0.594471 0.597497 0.137 Uiso 0.521(11) 1 calc R U P A 1
H41B H 0.246733 0.623127 0.616782 0.137 Uiso 0.521(11) 1 calc R U P A 1
C42 C 0.3330(19) 0.4719(12) 0.5876(7) 0.113(4) Uani 0.521(11) 1 d D U P A 1
H42A H 0.272134 0.457658 0.618630 0.136 Uiso 0.521(11) 1 calc R U P A 1
H42B H 0.410859 0.427100 0.614527 0.136 Uiso 0.521(11) 1 calc R U P A 1
C43 C 0.329(2) 0.4478(16) 0.5039(8) 0.117(4) Uani 0.521(11) 1 d D U P A 1
H43A H 0.398291 0.381870 0.495948 0.140 Uiso 0.521(11) 1 calc R U P A 1
H43B H 0.257214 0.437299 0.492961 0.140 Uiso 0.521(11) 1 calc R U P A 1
C44 C 0.359(2) 0.6101(14) 0.4858(9) 0.105(4) Uani 0.479(11) 1 d D U P A 2
H44A H 0.337193 0.672965 0.444460 0.127 Uiso 0.479(11) 1 calc R U P A 2
H44B H 0.444482 0.582310 0.499860 0.127 Uiso 0.479(11) 1 calc R U P A 2
C45 C 0.288(2) 0.6367(18) 0.5579(12) 0.129(5) Uani 0.479(11) 1 d D U P A 2
H45A H 0.340124 0.625880 0.605437 0.155 Uiso 0.479(11) 1 calc R U P A 2
H45B H 0.231065 0.712093 0.549725 0.155 Uiso 0.479(11) 1 calc R U P A 2
C46 C 0.226(2) 0.5653(15) 0.5697(10) 0.121(4) Uani 0.479(11) 1 d D U P A 2
H46A H 0.145268 0.599962 0.544895 0.145 Uiso 0.479(11) 1 calc R U P A 2
H46B H 0.222096 0.542442 0.627259 0.145 Uiso 0.479(11) 1 calc R U P A 2
C47 C 0.302(2) 0.4735(16) 0.5279(13) 0.120(4) Uani 0.479(11) 1 d D U P A 2
H47A H 0.373558 0.425949 0.560800 0.143 Uiso 0.479(11) 1 calc R U P A 2
H47B H 0.258672 0.431465 0.512868 0.143 Uiso 0.479(11) 1 calc R U P A 2
C48 C -0.0084(15) 0.638(2) 0.2591(12) 0.074(3) Uani 0.706(17) 1 d D U P A 1
H48A H -0.042958 0.624541 0.210958 0.089 Uiso 0.706(17) 1 calc R U P A 1
H48B H 0.009087 0.701250 0.245022 0.089 Uiso 0.706(17) 1 calc R U P A 1
C49 C -0.0935(13) 0.6561(11) 0.3259(9) 0.085(3) Uani 0.706(17) 1 d D U P A 1
H49A H -0.121940 0.730400 0.338183 0.103 Uiso 0.706(17) 1 calc R U P A 1
H49B H -0.161792 0.641452 0.311229 0.103 Uiso 0.706(17) 1 calc R U P A 1
C50 C -0.0228(11) 0.5789(11) 0.3957(7) 0.104(4) Uani 0.706(17) 1 d D U P A 1
H50A H 0.012049 0.613219 0.429829 0.125 Uiso 0.706(17) 1 calc R U P A 1
H50B H -0.072063 0.550321 0.428572 0.125 Uiso 0.706(17) 1 calc R U P A 1
C51 C 0.0702(12) 0.4930(11) 0.3580(8) 0.100(4) Uani 0.706(17) 1 d D U P A 1
H51A H 0.140303 0.455731 0.395015 0.119 Uiso 0.706(17) 1 calc R U P A 1
H51B H 0.040991 0.440214 0.343809 0.119 Uiso 0.706(17) 1 calc R U P A 1
C52 C -0.022(4) 0.639(6) 0.268(3) 0.083(6) Uani 0.294(17) 1 d D U P A 2
H52A H -0.038867 0.615279 0.218170 0.099 Uiso 0.294(17) 1 calc R U P A 2
H52B H -0.028352 0.712627 0.256605 0.099 Uiso 0.294(17) 1 calc R U P A 2
C53 C -0.104(4) 0.630(3) 0.332(3) 0.090(6) Uani 0.294(17) 1 d D U P A 2
H53A H -0.112971 0.679874 0.371636 0.108 Uiso 0.294(17) 1 calc R U P A 2
H53B H -0.182437 0.643956 0.308683 0.108 Uiso 0.294(17) 1 calc R U P A 2
C54 C -0.043(2) 0.517(2) 0.3697(17) 0.097(5) Uani 0.294(17) 1 d D U P A 2
H54A H -0.089838 0.475548 0.360142 0.117 Uiso 0.294(17) 1 calc R U P A 2
H54B H -0.030049 0.512836 0.428130 0.117 Uiso 0.294(17) 1 calc R U P A 2
C55 C 0.073(3) 0.474(2) 0.330(2) 0.092(5) Uani 0.294(17) 1 d D U P A 2
H55A H 0.136165 0.423374 0.367889 0.110 Uiso 0.294(17) 1 calc R U P A 2
H55B H 0.067112 0.437453 0.283718 0.110 Uiso 0.294(17) 1 calc R U P A 2
C56 C 0.4626(17) 0.2608(13) 0.3778(10) 0.110(4) Uani 0.59(3) 1 d D U P A 2
H56A H 0.429527 0.218166 0.413021 0.132 Uiso 0.59(3) 1 calc R U P A 2
H56B H 0.505401 0.288365 0.411836 0.132 Uiso 0.59(3) 1 calc R U P A 2
C57 C 0.5460(18) 0.1914(16) 0.3217(10) 0.123(5) Uani 0.59(3) 1 d D U P A 2
H57A H 0.572659 0.114457 0.340932 0.147 Uiso 0.59(3) 1 calc R U P A 2
H57B H 0.614962 0.208947 0.312189 0.147 Uiso 0.59(3) 1 calc R U P A 2
C58 C 0.4623(19) 0.2258(18) 0.2483(14) 0.110(4) Uani 0.59(3) 1 d D U P A 2
H58A H 0.489285 0.265563 0.205823 0.132 Uiso 0.59(3) 1 calc R U P A 2
H58B H 0.461494 0.162160 0.227394 0.132 Uiso 0.59(3) 1 calc R U P A 2
C59 C 0.339(2) 0.296(2) 0.2704(17) 0.101(4) Uani 0.59(3) 1 d D U P A 2
H59A H 0.293438 0.347336 0.224186 0.122 Uiso 0.59(3) 1 calc R U P A 2
H59B H 0.296115 0.253488 0.292406 0.122 Uiso 0.59(3) 1 calc R U P A 2
C60 C 0.492(3) 0.2867(16) 0.351(2) 0.116(5) Uani 0.41(3) 1 d D U P A 1
H60A H 0.506494 0.294840 0.406781 0.140 Uiso 0.41(3) 1 calc R U P A 1
H60B H 0.537459 0.316357 0.314576 0.140 Uiso 0.41(3) 1 calc R U P A 1
C61 C 0.517(4) 0.1719(17) 0.3401(19) 0.129(6) Uani 0.41(3) 1 d D U P A 1
H61A H 0.600950 0.123082 0.350391 0.155 Uiso 0.41(3) 1 calc R U P A 1
H61B H 0.466759 0.143727 0.372107 0.155 Uiso 0.41(3) 1 calc R U P A 1
C62 C 0.481(3) 0.199(2) 0.2526(19) 0.105(5) Uani 0.41(3) 1 d D U P A 1
H62A H 0.527631 0.231826 0.221815 0.125 Uiso 0.41(3) 1 calc R U P A 1
H62B H 0.483452 0.135993 0.228333 0.125 Uiso 0.41(3) 1 calc R U P A 1
C63 C 0.357(3) 0.277(3) 0.261(2) 0.101(5) Uani 0.41(3) 1 d D U P A 1
H63A H 0.326486 0.327251 0.211339 0.121 Uiso 0.41(3) 1 calc R U P A 1
H63B H 0.304746 0.239986 0.273911 0.121 Uiso 0.41(3) 1 calc R U P A 1

loop_
_atom_site_aniso_label
_atom_site_aniso_U_11
_atom_site_aniso_U_22
_atom_site_aniso_U_33
_atom_site_aniso_U_23
_atom_site_aniso_U_13
_atom_site_aniso_U_12
K1 0.0639(7) 0.0527(5) 0.0537(6) -0.0068(4) 0.0099(4) -0.0267(4)
O1 0.065(2) 0.116(3) 0.057(2) -0.018(2) 0.0073(17) -0.029(2)
O2 0.077(3) 0.0551(18) 0.084(3) -0.0044(17) 0.018(2) -0.0163(18)
O3 0.161(7) 0.105(6) 0.058(6) -0.014(5) 0.021(5) -0.057(6)
O4 0.165(8) 0.098(6) 0.053(6) -0.015(5) 0.011(6) -0.060(6)
O5 0.076(4) 0.098(6) 0.084(6) 0.012(4) 0.000(4) -0.036(4)
O6 0.080(6) 0.089(7) 0.086(9) 0.009(7) 0.002(6) -0.044(6)
O7 0.139(6) 0.057(6) 0.088(5) -0.021(5) -0.004(5) -0.032(4)
O8 0.139(7) 0.049(7) 0.101(7) -0.016(6) 0.003(6) -0.034(5)
N1 0.051(2) 0.0378(16) 0.059(2) -0.0044(14) 0.0072(16) -0.0181(15)
N2 0.060(2) 0.0469(18) 0.065(2) -0.0040(17) 0.0129(19) -0.0231(17)
N3 0.066(2) 0.0456(17) 0.062(2) -0.0050(16) 0.0085(19) -0.0274(17)
N4 0.054(2) 0.0362(15) 0.057(2) -0.0031(14) 0.0058(16) -0.0170(15)
N5 0.057(2) 0.0367(15) 0.052(2) -0.0072(14) 0.0079(16) -0.0198(15)
C1 0.062(3) 0.0409(19) 0.049(2) -0.0066(17) 0.0048(19) -0.0242(18)
C2 0.054(2) 0.0415(18) 0.047(2) -0.0035(16) 0.0037(18) -0.0189(17)
C3 0.074(3) 0.043(2) 0.046(2) -0.0063(17) 0.006(2) -0.021(2)
C4 0.084(4) 0.040(2) 0.085(4) -0.013(2) 0.009(3) -0.025(2)
C5 0.110(5) 0.042(2) 0.094(5) -0.015(3) 0.011(4) -0.025(3)
C6 0.103(4) 0.050(3) 0.075(4) -0.012(2) 0.009(3) -0.011(3)
C7 0.080(4) 0.050(2) 0.071(3) -0.009(2) 0.010(3) -0.008(2)
C8 0.065(3) 0.044(2) 0.060(3) -0.0040(19) 0.012(2) -0.016(2)
C9 0.051(2) 0.0416(19) 0.058(2) -0.0064(17) 0.0074(19) -0.0201(18)
C10 0.053(3) 0.045(2) 0.060(2) -0.0072(17) 0.008(2) -0.0222(19)
C11 0.057(3) 0.048(2) 0.068(3) -0.0027(19) 0.002(2) -0.015(2)
C12 0.063(3) 0.046(2) 0.079(3) -0.003(2) 0.009(2) -0.016(2)
C13 0.072(3) 0.050(2) 0.071(3) -0.018(2) 0.016(3) -0.023(2)
C14 0.065(3) 0.048(2) 0.061(3) -0.0095(19) 0.005(2) -0.021(2)
C15 0.063(3) 0.046(2) 0.054(3) -0.0039(18) 0.002(2) -0.015(2)
C16 0.080(4) 0.077(4) 0.084(4) -0.014(3) -0.004(3) -0.038(3)
C17 0.088(4) 0.079(3) 0.063(3) -0.012(3) 0.013(3) -0.039(3)
C18 0.086(4) 0.060(3) 0.061(3) -0.013(2) 0.001(3) -0.025(3)
C19 0.090(8) 0.106(14) 0.059(8) 0.004(8) 0.003(6) -0.047(9)
C20 0.105(10) 0.111(10) 0.068(7) -0.028(6) 0.019(6) -0.073(9)
C21 0.082(9) 0.090(11) 0.058(7) -0.001(7) 0.006(6) -0.031(8)
C22 0.110(9) 0.087(8) 0.063(6) -0.007(6) 0.002(5) -0.058(7)
C23 0.048(2) 0.0359(17) 0.054(2) -0.0035(15) 0.0034(17) -0.0140(16)
C24 0.054(3) 0.0422(19) 0.056(3) -0.0065(17) 0.0086(19) -0.0174(18)
C25 0.056(3) 0.046(2) 0.058(3) -0.0056(18) 0.010(2) -0.0193(19)
C26 0.056(3) 0.0411(19) 0.069(3) -0.0047(19) 0.011(2) -0.0207(19)
C27 0.055(3) 0.0377(18) 0.066(3) -0.0077(18) 0.009(2) -0.0187(18)
C28 0.053(2) 0.0385(18) 0.052(2) -0.0053(16) 0.0037(18) -0.0158(17)
C29 0.074(3) 0.057(2) 0.067(3) -0.017(2) 0.020(3) -0.034(2)
C30 0.079(4) 0.052(3) 0.091(4) -0.012(3) 0.028(3) -0.034(3)
C31 0.063(3) 0.042(2) 0.064(3) -0.0133(19) 0.016(2) -0.020(2)
C32 0.066(3) 0.087(4) 0.061(3) -0.017(3) 0.006(2) -0.020(3)
C33 0.070(3) 0.071(3) 0.063(3) -0.014(2) 0.004(2) -0.030(3)
C34 0.077(4) 0.081(4) 0.073(3) -0.029(3) 0.019(3) -0.031(3)
C35 0.074(4) 0.096(4) 0.064(3) -0.012(3) 0.017(3) -0.022(3)
C36 0.071(4) 0.069(3) 0.082(4) 0.001(3) 0.009(3) -0.030(3)
C37 0.084(4) 0.053(3) 0.121(6) 0.000(3) -0.023(4) -0.027(3)
C38 0.080(4) 0.068(3) 0.115(6) -0.032(3) 0.000(4) -0.010(3)
C39 0.083(5) 0.082(4) 0.091(4) -0.030(3) 0.017(3) -0.025(3)
C40 0.184(9) 0.107(6) 0.062(5) -0.011(5) 0.013(7) -0.054(7)
C41 0.185(9) 0.101(6) 0.061(6) -0.009(5) -0.004(7) -0.062(7)
C42 0.190(10) 0.106(7) 0.054(6) -0.014(5) 0.004(7) -0.069(7)
C43 0.188(10) 0.113(7) 0.048(6) -0.015(5) 0.014(7) -0.059(7)
C44 0.154(9) 0.099(7) 0.066(6) -0.011(6) -0.003(7) -0.055(7)
C45 0.184(10) 0.126(8) 0.078(8) -0.025(7) 0.009(8) -0.061(8)
C46 0.174(10) 0.133(8) 0.063(7) -0.025(6) 0.013(7) -0.066(7)
C47 0.176(9) 0.116(7) 0.069(7) -0.014(6) 0.023(7) -0.062(6)
C48 0.075(5) 0.083(5) 0.071(6) -0.001(5) 0.002(4) -0.042(4)
C49 0.089(6) 0.110(6) 0.065(5) -0.011(5) 0.006(4) -0.048(5)
C50 0.110(6) 0.130(7) 0.079(5) 0.004(5) 0.001(4) -0.060(5)
C51 0.100(6) 0.109(6) 0.090(7) 0.023(5) 0.000(5) -0.052(5)
C52 0.080(8) 0.093(8) 0.074(9) 0.002(7) 0.000(7) -0.038(8)
C53 0.089(8) 0.113(9) 0.072(8) -0.006(8) 0.004(7) -0.046(8)
C54 0.101(8) 0.114(8) 0.089(9) 0.002(7) 0.007(7) -0.059(7)
C55 0.092(8) 0.097(7) 0.091(10) 0.013(8) -0.004(8) -0.049(6)
C56 0.140(8) 0.070(6) 0.106(7) -0.002(5) -0.003(6) -0.031(6)
C57 0.134(8) 0.086(7) 0.127(8) 0.009(7) 0.021(6) -0.029(6)
C58 0.137(8) 0.068(9) 0.120(7) -0.023(6) 0.024(6) -0.033(7)
C59 0.142(8) 0.059(8) 0.108(7) -0.032(6) 0.005(6) -0.039(6)
C60 0.138(8) 0.079(7) 0.112(9) -0.023(7) 0.008(8) -0.021(7)
C61 0.149(10) 0.081(7) 0.124(8) -0.004(8) 0.012(8) -0.015(7)
C62 0.139(9) 0.047(8) 0.122(8) -0.026(7) 0.015(7) -0.028(7)
C63 0.137(9) 0.045(8) 0.112(8) -0.015(7) 0.003(7) -0.027(7)

loop_
_atom_type_symbol
_atom_type_description
_atom_type_scat_dispersion_real
_atom_type_scat_dispersion_imag
_atom_type_scat_source
C C 0.0181 0.0091 'International Tables Vol C Tables 4.2.6.8 and 6.1.1.4'
H H 0.0000 0.0000 'International Tables Vol C Tables 4.2.6.8 and 6.1.1.4'
K K 0.3868 1.0657 'International Tables Vol C Tables 4.2.6.8 and 6.1.1.4'
N N 0.0311 0.0180 'International Tables Vol C Tables 4.2.6.8 and 6.1.1.4'
O O 0.0492 0.0322 'International Tables Vol C Tables 4.2.6.8 and 6.1.1.4'

loop_
_exptl_crystal_face_index_h
_exptl_crystal_face_index_k
_exptl_crystal_face_index_l
_exptl_crystal_face_perp_dist
0 -8 -2 0.1750
5 2 9 0.0950
4 5 9 0.0910
-5 -3 -9 0.1264
-4 -5 -9 0.1250
8 4 3 0.1163
7 -1 3 0.1352
-2 -9 -1 0.1640
-8 -5 -3 0.0693
7 7 3 0.1081
1 -4 -9 0.1571
1 -8 -1 0.1724
1 0 -11 0.1468
-1 5 9 0.2525
4 3 -9 0.1357
5 1 -9 0.1404
5 -2 -8 0.1572
-3 -5 8 0.1164
0 1 11 0.0884
1 -2 10 0.1055
1 -5 7 0.1399
-3 -8 3 0.1464
8 2 0 0.1319
7 7 0 0.1141
-2 6 -3 0.4072
6 5 -5 0.1194
7 4 -6 0.1189
7 0 -5 0.1454
3 -6 -1 0.1718
8 5 -2 0.1080
7 0 -2 0.1357
7 6 -2 0.1046
-4 -2 9 0.0850
-5 -6 7 0.1090

loop_
_geom_angle_atom_site_label_1
_geom_angle_atom_site_label_2
_geom_angle_atom_site_label_3
_geom_angle
_geom_angle_site_symmetry_1
O3 K1 O1 163.9(4) .
O7 K1 O1 86.9(5) .
O3 K1 O2 86.2(6) .
O7 K1 O2 149.8(7) .
O1 K1 O2 104.83(14) .
O7 K1 O6 81.2(8) .
O1 K1 O6 84.9(8) .
O2 K1 O6 72.5(6) .
O3 K1 O5 93.3(8) .
O1 K1 O5 77.8(3) .
O2 K1 O5 79.1(3) .
O7 K1 O4 76.3(7) .
O1 K1 O4 162.0(4) .
O2 K1 O4 87.2(6) .
O6 K1 O4 86.1(11) .
O3 K1 N2 107.3(7) .
O7 K1 N2 125.7(6) .
O1 K1 N2 85.83(14) .
O2 K1 N2 83.41(13) .
O6 K1 N2 150.9(6) .
O5 K1 N2 152.0(3) .
O4 K1 N2 109.2(6) .
O3 K1 O8 80.4(9) .
O1 K1 O8 84.4(8) .
O2 K1 O8 150.1(8) .
O5 K1 O8 75.1(7) .
N2 K1 O8 126.0(8) .
O3 K1 N3 106.5(8) .
O7 K1 N3 99.4(6) .
O1 K1 N3 81.06(13) .
O2 K1 N3 109.70(12) .
O6 K1 N3 165.9(8) .
O5 K1 N3 158.6(3) .
O4 K1 N3 107.8(8) .
N2 K1 N3 26.35(11) .
O8 K1 N3 99.7(8) .
C35 O1 C32 109.1(5) .
C35 O1 K1 123.9(4) .
C32 O1 K1 125.9(3) .
C36 O2 C39 109.0(5) .
C36 O2 K1 110.0(3) .
C39 O2 K1 139.6(4) .
C43 O3 C40 102.5(18) .
C43 O3 K1 125.8(14) .
C40 O3 K1 123.2(17) .
C47 O4 C44 108(2) .
C47 O4 K1 143.1(18) .
C44 O4 K1 108.4(13) .
C51 O5 C48 106.6(13) .
C51 O5 K1 116.2(11) .
C48 O5 K1 122.1(12) .
C55 O6 C52 101(4) .
C55 O6 K1 121(2) .
C52 O6 K1 136(3) .
C59 O7 C56 101.7(17) .
C59 O7 K1 116.3(15) .
C56 O7 K1 134.8(18) .
C60 O8 C63 106(3) .
C60 O8 K1 102.2(19) .
C63 O8 K1 118(2) .
N2 N1 C2 110.9(3) .
N2 N1 C9 115.9(4) .
C2 N1 C9 132.2(4) .
N3 N2 N1 106.6(4) .
N3 N2 K1 83.5(3) .
N1 N2 K1 169.8(3) .
N2 N3 C1 110.1(4) .
N2 N3 K1 70.1(3) .
C1 N3 K1 178.6(4) .
C2 N4 N5 113.3(4) .
N4 N5 C23 115.2(4) .
N3 C1 C2 109.2(4) .
N3 C1 C3 121.6(4) .
C2 C1 C3 129.2(5) .
N4 C2 N1 128.9(4) .
N4 C2 C1 127.9(4) .
N1 C2 C1 103.1(4) .
C8 C3 C4 117.8(5) .
C8 C3 C1 121.7(5) .
C4 C3 C1 120.5(5) .
C5 C4 C3 121.3(6) .
C5 C4 H4 119.4 .
C3 C4 H4 119.4 .
C4 C5 C6 120.2(6) .
C4 C5 H5 119.9 .
C6 C5 H5 119.9 .
C5 C6 C7 119.0(5) .
C5 C6 H6 120.5 .
C7 C6 H6 120.5 .
C8 C7 C6 120.8(7) .
C8 C7 H7 119.6 .
C6 C7 H7 119.6 .
C7 C8 C3 120.9(5) .
C7 C8 H8 119.6 .
C3 C8 H8 119.6 .
C10 C9 C14 122.7(4) .
C10 C9 N1 118.7(4) .
C14 C9 N1 118.5(4) .
C9 C10 C11 117.6(5) .
C9 C10 C15 122.4(4) .
C11 C10 C15 120.1(5) .
C12 C11 C10 121.0(5) .
C12 C11 H11 119.5 .
C10 C11 H11 119.5 .
C13 C12 C11 120.8(5) .
C13 C12 H12 119.6 .
C11 C12 H12 119.6 .
C12 C13 C14 120.2(5) .
C12 C13 H13 119.9 .
C14 C13 H13 119.9 .
C9 C14 C13 117.8(5) .
C9 C14 C18 121.4(4) .
C13 C14 C18 120.8(5) .
C10 C15 C17 112.1(4) .
C10 C15 C16 111.5(5) .
C17 C15 C16 110.5(5) .
C10 C15 H15 107.5 .
C17 C15 H15 107.5 .
C16 C15 H15 107.5 .
C15 C16 H16A 109.5 .
C15 C16 H16B 109.5 .
H16A C16 H16B 109.5 .
C15 C16 H16C 109.5 .
H16A C16 H16C 109.5 .
H16B C16 H16C 109.5 .
C15 C17 H17A 109.5 .
C15 C17 H17B 109.5 .
H17A C17 H17B 109.5 .
C15 C17 H17C 109.5 .
H17A C17 H17C 109.5 .
H17B C17 H17C 109.5 .
C22 C18 C14 112.3(7) .
C19 C18 C14 115.5(8) .
C19 C18 C21 114.8(10) .
C14 C18 C21 112.7(7) .
C22 C18 C20 112.5(8) .
C14 C18 C20 109.4(6) .
C19 C18 H18A 104.0 .
C14 C18 H18A 104.0 .
C21 C18 H18A 104.0 .
C22 C18 H18 107.5 .
C14 C18 H18 107.5 .
C20 C18 H18 107.5 .
C18 C19 H19A 109.5 .
C18 C19 H19B 109.5 .
H19A C19 H19B 109.5 .
C18 C19 H19C 109.5 .
H19A C19 H19C 109.5 .
H19B C19 H19C 109.5 .
C18 C20 H20A 109.5 .
C18 C20 H20B 109.5 .
H20A C20 H20B 109.5 .
C18 C20 H20C 109.5 .
H20A C20 H20C 109.5 .
H20B C20 H20C 109.5 .
C18 C21 H21A 109.5 .
C18 C21 H21B 109.5 .
H21A C21 H21B 109.5 .
C18 C21 H21C 109.5 .
H21A C21 H21C 109.5 .
H21B C21 H21C 109.5 .
C18 C22 H22A 109.5 .
C18 C22 H22B 109.5 .
H22A C22 H22B 109.5 .
C18 C22 H22C 109.5 .
H22A C22 H22C 109.5 .
H22B C22 H22C 109.5 .
N5 C23 C28 114.2(4) .
N5 C23 C24 128.3(4) .
C28 C23 C24 117.4(4) .
C25 C24 C23 118.6(4) .
C25 C24 C29 117.7(4) .
C23 C24 C29 123.6(4) .
C24 C25 C26 125.0(5) .
C24 C25 H25 117.5 .
C26 C25 H25 117.5 .
C25 C26 C27 115.4(4) .
C25 C26 C30 121.5(5) .
C27 C26 C30 123.1(5) .
C28 C27 C26 122.5(4) .
C28 C27 H27 118.7 .
C26 C27 H27 118.7 .
C27 C28 C23 120.8(4) .
C27 C28 C31 120.1(4) .
C23 C28 C31 119.1(4) .
C24 C29 H29A 109.5 .
C24 C29 H29B 109.5 .
H29A C29 H29B 109.5 .
C24 C29 H29C 109.5 .
H29A C29 H29C 109.5 .
H29B C29 H29C 109.5 .
C30 C30 C26 119.5(6) 2_775
C30 C30 H30A 107.4 2_775
C26 C30 H30A 107.4 .
C30 C30 H30B 107.4 2_775
C26 C30 H30B 107.4 .
H30A C30 H30B 107.0 .
C28 C31 H31A 109.5 .
C28 C31 H31B 109.5 .
H31A C31 H31B 109.5 .
C28 C31 H31C 109.5 .
H31A C31 H31C 109.5 .
H31B C31 H31C 109.5 .
O1 C32 C33 106.7(5) .
O1 C32 H32A 110.4 .
C33 C32 H32A 110.4 .
O1 C32 H32B 110.4 .
C33 C32 H32B 110.4 .
H32A C32 H32B 108.6 .
C32 C33 C34 102.5(5) .
C32 C33 H33A 111.3 .
C34 C33 H33A 111.3 .
C32 C33 H33B 111.3 .
C34 C33 H33B 111.3 .
H33A C33 H33B 109.2 .
C35 C34 C33 104.0(5) .
C35 C34 H34A 111.0 .
C33 C34 H34A 111.0 .
C35 C34 H34B 111.0 .
C33 C34 H34B 111.0 .
H34A C34 H34B 109.0 .
O1 C35 C34 107.2(5) .
O1 C35 H35A 110.3 .
C34 C35 H35A 110.3 .
O1 C35 H35B 110.3 .
C34 C35 H35B 110.3 .
H35A C35 H35B 108.5 .
O2 C36 C37 106.1(5) .
O2 C36 H36A 110.5 .
C37 C36 H36A 110.5 .
O2 C36 H36B 110.5 .
C37 C36 H36B 110.5 .
H36A C36 H36B 108.7 .
C38 C37 C36 102.0(5) .
C38 C37 H37A 111.4 .
C36 C37 H37A 111.4 .
C38 C37 H37B 111.4 .
C36 C37 H37B 111.4 .
H37A C37 H37B 109.2 .
C37 C38 C39 102.5(6) .
C37 C38 H38A 111.3 .
C39 C38 H38A 111.3 .
C37 C38 H38B 111.3 .
C39 C38 H38B 111.3 .
H38A C38 H38B 109.2 .
O2 C39 C38 105.9(6) .
O2 C39 H39A 110.6 .
C38 C39 H39A 110.6 .
O2 C39 H39B 110.6 .
C38 C39 H39B 110.6 .
H39A C39 H39B 108.7 .
O3 C40 C41 108.8(18) .
O3 C40 H40A 109.9 .
C41 C40 H40A 109.9 .
O3 C40 H40B 109.9 .
C41 C40 H40B 109.9 .
H40A C40 H40B 108.3 .
C42 C41 C40 102.3(13) .
C42 C41 H41A 111.3 .
C40 C41 H41A 111.3 .
C42 C41 H41B 111.3 .
C40 C41 H41B 111.3 .
H41A C41 H41B 109.2 .
C41 C42 C43 106.8(12) .
C41 C42 H42A 110.4 .
C43 C42 H42A 110.4 .
C41 C42 H42B 110.4 .
C43 C42 H42B 110.4 .
H42A C42 H42B 108.6 .
O3 C43 C42 107.8(17) .
O3 C43 H43A 110.1 .
C42 C43 H43A 110.1 .
O3 C43 H43B 110.1 .
C42 C43 H43B 110.1 .
H43A C43 H43B 108.5 .
O4 C44 C45 102.2(18) .
O4 C44 H44A 111.3 .
C45 C44 H44A 111.3 .
O4 C44 H44B 111.3 .
C45 C44 H44B 111.3 .
H44A C44 H44B 109.2 .
C46 C45 C44 107.5(16) .
C46 C45 H45A 110.2 .
C44 C45 H45A 110.2 .
C46 C45 H45B 110.2 .
C44 C45 H45B 110.2 .
H45A C45 H45B 108.5 .
C45 C46 C47 101.8(18) .
C45 C46 H46A 111.4 .
C47 C46 H46A 111.4 .
C45 C46 H46B 111.4 .
C47 C46 H46B 111.4 .
H46A C46 H46B 109.3 .
O4 C47 C46 100.2(18) .
O4 C47 H47A 111.7 .
C46 C47 H47A 111.7 .
O4 C47 H47B 111.7 .
C46 C47 H47B 111.7 .
H47A C47 H47B 109.5 .
O5 C48 C49 107.7(13) .
O5 C48 H48A 110.2 .
C49 C48 H48A 110.2 .
O5 C48 H48B 110.2 .
C49 C48 H48B 110.2 .
H48A C48 H48B 108.5 .
C50 C49 C48 104.2(12) .
C50 C49 H49A 110.9 .
C48 C49 H49A 110.9 .
C50 C49 H49B 110.9 .
C48 C49 H49B 110.9 .
H49A C49 H49B 108.9 .
C51 C50 C49 103.9(11) .
C51 C50 H50A 111.0 .
C49 C50 H50A 111.0 .
C51 C50 H50B 111.0 .
C49 C50 H50B 111.0 .
H50A C50 H50B 109.0 .
O5 C51 C50 105.6(11) .
O5 C51 H51A 110.6 .
C50 C51 H51A 110.6 .
O5 C51 H51B 110.6 .
C50 C51 H51B 110.6 .
H51A C51 H51B 108.7 .
O6 C52 C53 103(3) .
O6 C52 H52A 111.2 .
C53 C52 H52A 111.2 .
O6 C52 H52B 111.2 .
C53 C52 H52B 111.2 .
H52A C52 H52B 109.1 .
C54 C53 C52 103(4) .
C54 C53 H53A 111.2 .
C52 C53 H53A 111.2 .
C54 C53 H53B 111.2 .
C52 C53 H53B 111.2 .
H53A C53 H53B 109.1 .
C53 C54 C55 105(3) .
C53 C54 H54A 110.7 .
C55 C54 H54A 110.7 .
C53 C54 H54B 110.7 .
C55 C54 H54B 110.7 .
H54A C54 H54B 108.8 .
O6 C55 C54 104(3) .
O6 C55 H55A 111.0 .
C54 C55 H55A 111.0 .
O6 C55 H55B 111.0 .
C54 C55 H55B 111.0 .
H55A C55 H55B 109.0 .
O7 C56 C57 109.3(18) .
O7 C56 H56A 109.8 .
C57 C56 H56A 109.8 .
O7 C56 H56B 109.8 .
C57 C56 H56B 109.8 .
H56A C56 H56B 108.3 .
C56 C57 C58 98.0(16) .
C56 C57 H57A 112.2 .
C58 C57 H57A 112.2 .
C56 C57 H57B 112.2 .
C58 C57 H57B 112.2 .
H57A C57 H57B 109.8 .
C59 C58 C57 109.7(18) .
C59 C58 H58A 109.7 .
C57 C58 H58A 109.7 .
C59 C58 H58B 109.7 .
C57 C58 H58B 109.7 .
H58A C58 H58B 108.2 .
O7 C59 C58 99.8(18) .
O7 C59 H59A 111.8 .
C58 C59 H59A 111.8 .
O7 C59 H59B 111.8 .
C58 C59 H59B 111.8 .
H59A C59 H59B 109.5 .
O8 C60 C61 97(3) .
O8 C60 H60A 112.3 .
C61 C60 H60A 112.3 .
O8 C60 H60B 112.3 .
C61 C60 H60B 112.3 .
H60A C60 H60B 109.9 .
C62 C61 C60 94(2) .
C62 C61 H61A 113.0 .
C60 C61 H61A 113.0 .
C62 C61 H61B 113.0 .
C60 C61 H61B 113.0 .
H61A C61 H61B 110.4 .
C63 C62 C61 97(3) .
C63 C62 H62A 112.3 .
C61 C62 H62A 112.3 .
C63 C62 H62B 112.3 .
C61 C62 H62B 112.3 .
H62A C62 H62B 109.9 .
O8 C63 C62 104(3) .
O8 C63 H63A 111.1 .
C62 C63 H63A 111.1 .
O8 C63 H63B 111.1 .
C62 C63 H63B 111.1 .
H63A C63 H63B 109.0 .

loop_
_geom_bond_atom_site_label_1
_geom_bond_atom_site_label_2
_geom_bond_distance
_geom_bond_site_symmetry_2
K1 O3 2.66(2) .
K1 O7 2.67(2) .
K1 O1 2.675(4) .
K1 O2 2.709(4) .
K1 O6 2.74(4) .
K1 O5 2.786(16) .
K1 O4 2.80(2) .
K1 N2 2.810(4) .
K1 O8 2.89(3) .
K1 N3 2.969(5) .
O1 C35 1.422(7) .
O1 C32 1.426(7) .
O2 C36 1.439(7) .
O2 C39 1.450(7) .
O3 C43 1.424(13) .
O3 C40 1.432(14) .
O4 C47 1.426(13) .
O4 C44 1.436(15) .
O5 C51 1.438(11) .
O5 C48 1.454(10) .
O6 C55 1.435(15) .
O6 C52 1.448(15) .
O7 C59 1.451(12) .
O7 C56 1.452(13) .
O8 C60 1.450(15) .
O8 C63 1.459(14) .
N1 N2 1.383(6) .
N1 C2 1.385(6) .
N1 C9 1.443(5) .
N2 N3 1.327(5) .
N3 C1 1.358(7) .
N4 C2 1.340(6) .
N4 N5 1.348(5) .
N5 C23 1.365(6) .
C1 C2 1.411(6) .
C1 C3 1.459(6) .
C3 C8 1.395(8) .
C3 C4 1.398(7) .
C4 C5 1.383(8) .
C4 H4 0.9500 .
C5 C6 1.386(10) .
C5 H5 0.9500 .
C6 C7 1.387(9) .
C6 H6 0.9500 .
C7 C8 1.381(7) .
C7 H7 0.9500 .
C8 H8 0.9500 .
C9 C10 1.389(7) .
C9 C14 1.391(7) .
C10 C11 1.390(6) .
C10 C15 1.513(7) .
C11 C12 1.376(8) .
C11 H11 0.9500 .
C12 C13 1.374(8) .
C12 H12 0.9500 .
C13 C14 1.405(7) .
C13 H13 0.9500 .
C14 C18 1.523(7) .
C15 C17 1.526(7) .
C15 C16 1.537(8) .
C15 H15 1.0000 .
C16 H16A 0.9800 .
C16 H16B 0.9800 .
C16 H16C 0.9800 .
C17 H17A 0.9800 .
C17 H17B 0.9800 .
C17 H17C 0.9800 .
C18 C22 1.392(14) .
C18 C19 1.392(17) .
C18 C21 1.587(17) .
C18 C20 1.646(13) .
C18 H18A 1.0000 .
C18 H18 1.0000 .
C19 H19A 0.9800 .
C19 H19B 0.9800 .
C19 H19C 0.9800 .
C20 H20A 0.9800 .
C20 H20B 0.9800 .
C20 H20C 0.9800 .
C21 H21A 0.9800 .
C21 H21B 0.9800 .
C21 H21C 0.9800 .
C22 H22A 0.9800 .
C22 H22B 0.9800 .
C22 H22C 0.9800 .
C23 C28 1.434(6) .
C23 C24 1.445(6) .
C24 C25 1.381(7) .
C24 C29 1.503(7) .
C25 C26 1.389(7) .
C25 H25 0.9500 .
C26 C27 1.436(7) .
C26 C30 1.483(7) .
C27 C28 1.368(7) .
C27 H27 0.9500 .
C28 C31 1.510(6) .
C29 H29A 0.9800 .
C29 H29B 0.9800 .
C29 H29C 0.9800 .
C30 C30 1.453(9) 2_775
C30 H30A 0.9900 .
C30 H30B 0.9900 .
C31 H31A 0.9800 .
C31 H31B 0.9800 .
C31 H31C 0.9800 .
C32 C33 1.492(8) .
C32 H32A 0.9900 .
C32 H32B 0.9900 .
C33 C34 1.500(8) .
C33 H33A 0.9900 .
C33 H33B 0.9900 .
C34 C35 1.489(9) .
C34 H34A 0.9900 .
C34 H34B 0.9900 .
C35 H35A 0.9900 .
C35 H35B 0.9900 .
C36 C37 1.511(8) .
C36 H36A 0.9900 .
C36 H36B 0.9900 .
C37 C38 1.509(10) .
C37 H37A 0.9900 .
C37 H37B 0.9900 .
C38 C39 1.517(9) .
C38 H38A 0.9900 .
C38 H38B 0.9900 .
C39 H39A 0.9900 .
C39 H39B 0.9900 .
C40 C41 1.485(12) .
C40 H40A 0.9900 .
C40 H40B 0.9900 .
C41 C42 1.468(12) .
C41 H41A 0.9900 .
C41 H41B 0.9900 .
C42 C43 1.494(12) .
C42 H42A 0.9900 .
C42 H42B 0.9900 .
C43 H43A 0.9900 .
C43 H43B 0.9900 .
C44 C45 1.492(13) .
C44 H44A 0.9900 .
C44 H44B 0.9900 .
C45 C46 1.480(14) .
C45 H45A 0.9900 .
C45 H45B 0.9900 .
C46 C47 1.497(13) .
C46 H46A 0.9900 .
C46 H46B 0.9900 .
C47 H47A 0.9900 .
C47 H47B 0.9900 .
C48 C49 1.514(11) .
C48 H48A 0.9900 .
C48 H48B 0.9900 .
C49 C50 1.499(12) .
C49 H49A 0.9900 .
C49 H49B 0.9900 .
C50 C51 1.489(11) .
C50 H50A 0.9900 .
C50 H50B 0.9900 .
C51 H51A 0.9900 .
C51 H51B 0.9900 .
C52 C53 1.510(15) .
C52 H52A 0.9900 .
C52 H52B 0.9900 .
C53 C54 1.494(15) .
C53 H53A 0.9900 .
C53 H53B 0.9900 .
C54 C55 1.508(15) .
C54 H54A 0.9900 .
C54 H54B 0.9900 .
C55 H55A 0.9900 .
C55 H55B 0.9900 .
C56 C57 1.515(13) .
C56 H56A 0.9900 .
C56 H56B 0.9900 .
C57 C58 1.521(13) .
C57 H57A 0.9900 .
C57 H57B 0.9900 .
C58 C59 1.518(12) .
C58 H58A 0.9900 .
C58 H58B 0.9900 .
C59 H59A 0.9900 .
C59 H59B 0.9900 .
C60 C61 1.523(14) .
C60 H60A 0.9900 .
C60 H60B 0.9900 .
C61 C62 1.503(14) .
C61 H61A 0.9900 .
C61 H61B 0.9900 .
C62 C63 1.496(14) .
C62 H62A 0.9900 .
C62 H62B 0.9900 .
C63 H63A 0.9900 .
C63 H63B 0.9900 .

loop_
_geom_torsion_atom_site_label_1
_geom_torsion_atom_site_label_2
_geom_torsion_atom_site_label_3
_geom_torsion_atom_site_label_4
_geom_torsion
_geom_torsion_site_symmetry_4
C2 N1 N2 N3 1.4(5) .
C9 N1 N2 N3 171.7(4) .
C2 N1 N2 K1 -173.7(17) .
C9 N1 N2 K1 -3(2) .
N1 N2 N3 C1 -0.6(6) .
K1 N2 N3 C1 178.5(4) .
N1 N2 N3 K1 -179.1(4) .
C2 N4 N5 C23 -172.3(4) .
N2 N3 C1 C2 -0.3(6) .
N2 N3 C1 C3 179.8(4) .
N5 N4 C2 N1 14.3(7) .
N5 N4 C2 C1 -169.0(4) .
N2 N1 C2 N4 175.8(5) .
C9 N1 C2 N4 7.6(9) .
N2 N1 C2 C1 -1.5(5) .
C9 N1 C2 C1 -169.7(5) .
N3 C1 C2 N4 -176.2(5) .
C3 C1 C2 N4 3.6(9) .
N3 C1 C2 N1 1.1(5) .
C3 C1 C2 N1 -179.0(5) .
N3 C1 C3 C8 -165.0(5) .
C2 C1 C3 C8 15.1(8) .
N3 C1 C3 C4 14.6(7) .
C2 C1 C3 C4 -165.3(5) .
C8 C3 C4 C5 -0.4(8) .
C1 C3 C4 C5 180.0(5) .
C3 C4 C5 C6 0.2(10) .
C4 C5 C6 C7 0.3(10) .
C5 C6 C7 C8 -0.7(10) .
C6 C7 C8 C3 0.5(9) .
C4 C3 C8 C7 0.1(8) .
C1 C3 C8 C7 179.7(5) .
N2 N1 C9 C10 -97.2(5) .
C2 N1 C9 C10 70.6(7) .
N2 N1 C9 C14 78.6(6) .
C2 N1 C9 C14 -113.7(6) .
C14 C9 C10 C11 -0.9(8) .
N1 C9 C10 C11 174.7(5) .
C14 C9 C10 C15 179.5(5) .
N1 C9 C10 C15 -5.0(7) .
C9 C10 C11 C12 1.0(8) .
C15 C10 C11 C12 -179.3(5) .
C10 C11 C12 C13 -0.7(9) .
C11 C12 C13 C14 0.1(9) .
C10 C9 C14 C13 0.3(8) .
N1 C9 C14 C13 -175.2(5) .
C10 C9 C14 C18 179.2(5) .
N1 C9 C14 C18 3.7(8) .
C12 C13 C14 C9 0.0(9) .
C12 C13 C14 C18 -178.9(6) .
C9 C10 C15 C17 -122.9(5) .
C11 C10 C15 C17 57.4(7) .
C9 C10 C15 C16 112.6(5) .
C11 C10 C15 C16 -67.0(6) .
C9 C14 C18 C22 -102.4(10) .
C13 C14 C18 C22 76.5(10) .
C9 C14 C18 C19 84.7(12) .
C13 C14 C18 C19 -96.5(12) .
C9 C14 C18 C21 -140.6(10) .
C13 C14 C18 C21 38.2(12) .
C9 C14 C18 C20 132.0(8) .
C13 C14 C18 C20 -49.1(9) .
N4 N5 C23 C28 -162.0(4) .
N4 N5 C23 C24 20.5(7) .
N5 C23 C24 C25 -179.3(5) .
C28 C23 C24 C25 3.3(7) .
N5 C23 C24 C29 3.2(8) .
C28 C23 C24 C29 -174.2(4) .
C23 C24 C25 C26 0.1(8) .
C29 C24 C25 C26 177.8(5) .
C24 C25 C26 C27 -3.2(8) .
C24 C25 C26 C30 176.2(5) .
C25 C26 C27 C28 2.8(7) .
C30 C26 C27 C28 -176.6(5) .
C26 C27 C28 C23 0.5(7) .
C26 C27 C28 C31 -179.8(5) .
N5 C23 C28 C27 178.6(4) .
C24 C23 C28 C27 -3.7(7) .
N5 C23 C28 C31 -1.0(6) .
C24 C23 C28 C31 176.7(4) .
C25 C26 C30 C30 146.5(7) 2_775
C27 C26 C30 C30 -34.2(11) 2_775
C35 O1 C32 C33 -15.9(7) .
K1 O1 C32 C33 152.9(4) .
O1 C32 C33 C34 29.5(7) .
C32 C33 C34 C35 -31.5(7) .
C32 O1 C35 C34 -4.7(7) .
K1 O1 C35 C34 -173.8(4) .
C33 C34 C35 O1 23.0(7) .
C39 O2 C36 C37 14.6(7) .
K1 O2 C36 C37 -176.1(4) .
O2 C36 C37 C38 -32.6(7) .
C36 C37 C38 C39 37.4(7) .
C36 O2 C39 C38 9.6(8) .
K1 O2 C39 C38 -154.8(5) .
C37 C38 C39 O2 -29.6(8) .
C43 O3 C40 C41 36(3) .
K1 O3 C40 C41 -175.1(19) .
O3 C40 C41 C42 -28(3) .
C40 C41 C42 C43 9(3) .
C40 O3 C43 C42 -29(3) .
K1 O3 C43 C42 -177(2) .
C41 C42 C43 O3 12(3) .
C47 O4 C44 C45 -30(3) .
K1 O4 C44 C45 143.1(17) .
O4 C44 C45 C46 3(3) .
C44 C45 C46 C47 24(2) .
C44 O4 C47 C46 45(3) .
K1 O4 C47 C46 -124(3) .
C45 C46 C47 O4 -41(3) .
C51 O5 C48 C49 15(2) .
K1 O5 C48 C49 -122.4(15) .
O5 C48 C49 C50 7(2) .
C48 C49 C50 C51 -25.2(18) .
C48 O5 C51 C50 -30.9(19) .
K1 O5 C51 C50 109.0(11) .
C49 C50 C51 O5 35.1(16) .
C55 O6 C52 C53 49(5) .
K1 O6 C52 C53 -151(3) .
O6 C52 C53 C54 -33(6) .
C52 C53 C54 C55 5(5) .
C52 O6 C55 C54 -46(4) .
K1 O6 C55 C54 150(2) .
C53 C54 C55 O6 25(4) .
C59 O7 C56 C57 44(3) .
K1 O7 C56 C57 -104(3) .
O7 C56 C57 C58 -21(3) .
C56 C57 C58 C59 -8(2) .
C56 O7 C59 C58 -45(3) .
K1 O7 C59 C58 110.3(18) .
C57 C58 C59 O7 33(2) .
C63 O8 C60 C61 -38(4) .
K1 O8 C60 C61 -162(3) .
O8 C60 C61 C62 60(4) .
C60 C61 C62 C63 -59(3) .
C60 O8 C63 C62 1(4) .
K1 O8 C63 C62 115(2) .
C61 C62 C63 O8 37(3) .
